data_7015045
loop_
_publ_author_name
'Pushkarevsky, Nikolay A.'
'Konchenko, Sergey N.'
'Zabel, Manfred'
'Bodensteiner, Michael'
'Scheer, Manfred'

_publ_section_title
;
 Dimerization of pentanuclear clusters [Fe(3)Q(AsMe)(CO)(9)] (Q = Se,
 Te) as a conversion pathway to novel cubane-like aggregates.
;
_journal_issue 9
_journal_name_full 'Dalton transactions (Cambridge, England : 2003)'
_journal_page_first 2067
_journal_page_last 2074
_journal_paper_doi 10.1039/c0dt01587c
_journal_volume 40
_journal_year 2011
_chemical_compound_source 'see text'
_chemical_formula_moiety '2(C17 H6 As2 Fe6 O15 Te2), C H2 Cl2'
_chemical_formula_structural 'C17 H6 As2 Fe6 O15 Te2, 0.5(C H2 Cl2)'
_chemical_formula_sum 'C35 H14 As4 Cl2 Fe12 O30 Te4'
_chemical_formula_weight 2465.61
_chemical_name_systematic ?
_space_group_IT_number 15
_symmetry_cell_setting monoclinic
_symmetry_Int_Tables_number 15
_symmetry_space_group_name_Hall '-C 2yc'
_symmetry_space_group_name_H-M 'C 1 2/c 1'
_atom_sites_solution_hydrogens geom
_atom_sites_solution_primary direct
_atom_sites_solution_secondary difmap
_cell_angle_alpha 90
_cell_angle_beta 92.1845(18)
_cell_angle_gamma 90
_cell_formula_units_Z 4
_cell_length_a 17.7104(4)
_cell_length_b 11.0072(2)
_cell_length_c 31.0735(6)
_cell_measurement_reflns_used 11207
_cell_measurement_temperature 123
_cell_measurement_theta_max 31.8888
_cell_measurement_theta_min 2.8901
_cell_volume 6053.1(2)
_computing_cell_refinement
;
CrysAlis RED, Oxford Diffraction Ltd.,
Version 1.171.32.15 (release 10-01-2008 CrysAlis171 .NET)
;
_computing_data_collection
;
CrysAlis CCD, Oxford Diffraction Ltd.,
Version 1.171.32.15 (release 10-01-2008 CrysAlis171 .NET)
;
_computing_data_reduction
;
CrysAlis RED, Oxford Diffraction Ltd.,
Version 1.171.32.15 (release 10-01-2008 CrysAlis171 .NET)
;
_computing_molecular_graphics 'PLATON (Spek, 1990)'
_computing_publication_material 'PLATON (Spek, 2003)'
_computing_structure_refinement 'SHELXL-97 (Sheldrick, 1997)'
_computing_structure_solution 'SIR-97 (Altomare, 1999)'
_diffrn_ambient_temperature 123
_diffrn_detector_area_resol_mean 10.5431
_diffrn_measured_fraction_theta_full 0.990
_diffrn_measured_fraction_theta_max 0.920
_diffrn_measurement_device_type 'Oxford Diffraction Gemini Ultra'
_diffrn_measurement_method omega-scan
_diffrn_radiation_monochromator graphite
_diffrn_radiation_probe x-ray
_diffrn_radiation_source 'Enhance (Mo) X-ray Source'
_diffrn_radiation_type MoK\a
_diffrn_radiation_wavelength 0.71073
_diffrn_reflns_av_R_equivalents 0.0337
_diffrn_reflns_av_sigmaI/netI 0.0443
_diffrn_reflns_limit_h_max 26
_diffrn_reflns_limit_h_min -25
_diffrn_reflns_limit_k_max 15
_diffrn_reflns_limit_k_min -16
_diffrn_reflns_limit_l_max 43
_diffrn_reflns_limit_l_min -45
_diffrn_reflns_number 22321
_diffrn_reflns_reduction_process
;
;
_diffrn_reflns_theta_full 29.00
_diffrn_reflns_theta_max 32.07
_diffrn_reflns_theta_min 2.91
_diffrn_standards_decay_% 0
_diffrn_standards_number 0
_exptl_absorpt_coefficient_mu 7.014
_exptl_absorpt_correction_T_max 1.00000
_exptl_absorpt_correction_T_min 0.71455
_exptl_absorpt_correction_type multi-scan
_exptl_absorpt_process_details
;
CrysAlis RED, Oxford Diffraction Ltd.,
Version 1.171.32.15 (release 10-01-2008 CrysAlis171 .NET)
Empirical absorption correction using spherical harmonics,
implemented in SCALE3 ABSPACK scaling algorithm.
;
_exptl_crystal_colour black
_exptl_crystal_density_diffrn 2.706
_exptl_crystal_density_method 'Not Measured'
_exptl_crystal_description prism
_exptl_crystal_F_000 4600
_exptl_crystal_size_max 0.220
_exptl_crystal_size_mid 0.190
_exptl_crystal_size_min 0.180
_refine_diff_density_max 1.987
_refine_diff_density_min -1.397
_refine_diff_density_rms 0.152
_refine_ls_extinction_method none
_refine_ls_goodness_of_fit_ref 1.007
_refine_ls_hydrogen_treatment constr
_refine_ls_matrix_type full
_refine_ls_number_parameters 401
_refine_ls_number_reflns 9746
_refine_ls_number_restraints 0
_refine_ls_restrained_S_all 1.007
_refine_ls_R_factor_all 0.0557
_refine_ls_R_factor_gt 0.0340
_refine_ls_shift/su_max 0.001
_refine_ls_shift/su_mean 0.000
_refine_ls_structure_factor_coef Fsqd
_refine_ls_weighting_details 'calc w=1/[\s^2^(Fo^2^)+(0.0314P)^2^] where P=(Fo^2^+2Fc^2^)/3'
_refine_ls_weighting_scheme calc
_refine_ls_wR_factor_gt 0.0618
_refine_ls_wR_factor_ref 0.0662
_reflns_number_gt 7446
_reflns_number_total 9746
_reflns_threshold_expression I>2\s(I)
_cod_data_source_file C0DT01587C.TXT
_cod_data_source_block 3b_CH2Cl2
_cod_depositor_comments
;
The following automatic conversions were performed:
'_symmetry_cell_setting' value 'Monoclinic' changed to 'monoclinic'
according to '/home/saulius/struct/CIF-dictionaries/cif_core.dic'
dictionary named 'cif_core.dic' version 2.4.1 from 2010-06-29.

Automatic conversion script
Id: cif_fix_enum 1555 2011-01-17 13:19:09Z saulius 
;
_cod_original_sg_symbol_H-M 'C 2/c'
_cod_database_code 7015045

loop_
_symmetry_equiv_pos_site_id
_symmetry_equiv_pos_as_xyz
1 x,y,z
2 -x,y,1/2-z
3 -x,-y,-z
4 x,-y,1/2+z
5 1/2+x,1/2+y,z
6 1/2-x,1/2+y,1/2-z
7 1/2-x,1/2-y,-z
8 1/2+x,1/2-y,1/2+z

loop_
_atom_site_aniso_label
_atom_site_aniso_U_11
_atom_site_aniso_U_22
_atom_site_aniso_U_33
_atom_site_aniso_U_23
_atom_site_aniso_U_13
_atom_site_aniso_U_12
Te1 0.0182(1) 0.0147(1) 0.0150(1) -0.0004(1) 0.0019(1) -0.0003(1)
Te2 0.0232(1) 0.0163(1) 0.0186(1) 0.0003(1) 0.0052(1) -0.0041(1)
As1 0.0195(2) 0.0123(2) 0.0155(1) -0.0021(1) -0.0013(1) 0.0001(1)
As2 0.0178(2) 0.0123(2) 0.0156(1) -0.0022(1) 0.0015(1) -0.0006(1)
Fe1 0.0208(2) 0.0123(2) 0.0161(2) -0.0017(2) 0.0015(2) 0.0000(2)
Fe2 0.0213(2) 0.0140(2) 0.0153(2) -0.0004(2) 0.0052(2) 0.0002(2)
Fe3 0.0173(2) 0.0151(2) 0.0158(2) -0.0022(2) 0.0010(2) -0.0029(2)
Fe4 0.0223(2) 0.0117(2) 0.0147(2) -0.0002(2) 0.0007(2) 0.0003(2)
Fe5 0.0153(2) 0.0160(2) 0.0198(2) -0.0031(2) -0.0012(2) 0.0010(2)
Fe6 0.0161(2) 0.0145(2) 0.0138(2) -0.0019(2) 0.0023(2) -0.0015(2)
O1 0.0384(17) 0.0214(13) 0.0358(15) 0.0018(11) 0.0134(13) -0.0049(12)
O2 0.0348(17) 0.0295(15) 0.057(2) -0.0026(14) -0.0028(15) 0.0139(14)
O3 0.0414(17) 0.0252(14) 0.0216(12) -0.0049(10) 0.0014(11) 0.0027(12)
O4 0.0336(17) 0.0416(18) 0.0489(18) 0.0139(14) 0.0165(14) 0.0191(15)
O5 0.057(2) 0.0266(14) 0.0194(12) -0.0057(10) 0.0136(13) -0.0015(14)
O6 0.0391(19) 0.0324(17) 0.075(2) -0.0289(16) -0.0090(17) -0.0055(14)
O7 0.0287(16) 0.0477(19) 0.066(2) 0.0172(16) -0.0165(15) -0.0074(15)
O8 0.0351(16) 0.0346(15) 0.0203(12) 0.0010(11) -0.0059(11) -0.0030(13)
O9 0.081(3) 0.0176(13) 0.0278(14) 0.0040(11) 0.0168(15) 0.0092(15)
O10 0.047(2) 0.064(2) 0.0301(15) -0.0082(14) -0.0160(14) 0.0285(17)
O11 0.0260(14) 0.0302(14) 0.0280(13) -0.0015(11) 0.0050(11) 0.0079(12)
O12 0.0277(16) 0.0276(15) 0.064(2) -0.0062(14) 0.0004(14) -0.0096(13)
O13 0.0221(13) 0.0257(13) 0.0256(12) -0.0060(10) 0.0073(10) -0.0008(11)
O14 0.0340(16) 0.0224(14) 0.0380(15) -0.0034(11) 0.0131(12) -0.0064(12)
O15 0.0290(14) 0.0292(14) 0.0195(12) -0.0015(10) -0.0047(10) -0.0001(12)
C1 0.032(2) 0.0165(16) 0.0175(15) -0.0034(12) -0.0006(14) 0.0025(15)
C2 0.028(2) 0.0219(18) 0.0233(17) -0.0034(13) 0.0001(15) -0.0012(15)
C3 0.0246(18) 0.0164(16) 0.0207(16) -0.0005(12) 0.0025(14) 0.0006(13)
C4 0.031(2) 0.0228(18) 0.0242(17) 0.0027(14) 0.0105(15) 0.0033(16)
C5 0.031(2) 0.0138(16) 0.0229(16) -0.0009(12) 0.0099(15) -0.0032(14)
C6 0.0189(18) 0.0275(19) 0.0336(19) -0.0092(15) 0.0017(15) -0.0029(15)
C7 0.0216(19) 0.0271(19) 0.0298(19) 0.0060(15) 0.0008(15) -0.0035(16)
C8 0.0243(19) 0.0180(16) 0.0248(17) 0.0010(13) 0.0006(14) -0.0001(14)
C9 0.039(2) 0.0207(18) 0.0173(15) 0.0017(13) 0.0063(15) 0.0031(16)
C10 0.027(2) 0.031(2) 0.0302(19) -0.0092(16) -0.0038(16) 0.0087(16)
C11 0.0190(18) 0.0230(17) 0.0238(17) 0.0010(13) -0.0034(14) -0.0007(14)
C12 0.0208(19) 0.027(2) 0.038(2) -0.0079(15) 0.0017(16) 0.0002(15)
C13 0.0196(17) 0.0164(16) 0.0200(15) -0.0005(12) 0.0010(13) -0.0046(13)
C14 0.0221(18) 0.0240(18) 0.0182(15) -0.0058(13) 0.0050(13) 0.0008(15)
C15 0.0246(18) 0.0149(15) 0.0172(14) -0.0014(11) 0.0059(13) 0.0003(13)
C16 0.029(2) 0.0259(19) 0.0233(17) -0.0040(14) -0.0089(15) 0.0002(16)
C17 0.033(2) 0.0166(17) 0.0305(18) -0.0070(14) 0.0053(16) 0.0033(15)
Cl1 0.0414(11) 0.0803(16) 0.1016(18) -0.0202(13) 0.0308(11) -0.0148(11)
Cl2 0.081(3) 0.0379(17) 0.0509(18) 0.0000 -0.0068(16) 0.0000
C18 0.112(10) 0.046(6) 0.204(15) 0.0000 -0.036(10) 0.0000

loop_
_atom_site_label
_atom_site_type_symbol
_atom_site_thermal_displace_type
_atom_site_fract_x
_atom_site_fract_y
_atom_site_fract_z
_atom_site_occupancy
_atom_site_U_iso_or_equiv
_atom_site_calc_flag
_atom_site_refinement_flags
Te1 Te Uani 0.24428(1) 0.17694(2) 0.07976(1) 1.000 0.0159(1) . .
Te2 Te Uani 0.18138(1) -0.11405(2) 0.16076(1) 1.000 0.0193(1) . .
As1 As Uani 0.36062(2) 0.12088(3) 0.16125(1) 1.000 0.0158(1) . .
As2 As Uani 0.35113(2) -0.11700(3) 0.08681(1) 1.000 0.0152(1) . .
Fe1 Fe Uani 0.29768(3) 0.30027(4) 0.14163(1) 1.000 0.0164(1) . .
Fe2 Fe Uani 0.22174(3) 0.09679(4) 0.15805(1) 1.000 0.0168(1) . .
Fe3 Fe Uani 0.22223(3) -0.06530(4) 0.08799(1) 1.000 0.0161(1) . .
Fe4 Fe Uani 0.31950(3) -0.09943(4) 0.15944(1) 1.000 0.0162(1) . .
Fe5 Fe Uani 0.44472(3) 0.00624(4) 0.11662(1) 1.000 0.0171(1) . .
Fe6 Fe Uani 0.34331(3) 0.04586(4) 0.04014(1) 1.000 0.0148(1) . .
O1 O Uani 0.41656(17) 0.4396(2) 0.10171(9) 1.000 0.0316(9) . .
O2 O Uani 0.17535(17) 0.4774(3) 0.12736(10) 1.000 0.0406(10) . .
O3 O Uani 0.32395(17) 0.4040(2) 0.22742(8) 1.000 0.0294(8) . .
O4 O Uani 0.07140(17) 0.1998(3) 0.14498(10) 1.000 0.0410(10) . .
O5 O Uani 0.22577(18) 0.1570(2) 0.24903(8) 1.000 0.0340(9) . .
O6 O Uani 0.19556(18) -0.3041(3) 0.05128(12) 1.000 0.0491(11) . .
O7 O Uani 0.07641(17) -0.0043(3) 0.04623(11) 1.000 0.0479(11) . .
O8 O Uani 0.34496(16) -0.0961(2) 0.25289(8) 1.000 0.0302(8) . .
O9 O Uani 0.3501(2) -0.3586(2) 0.16468(9) 1.000 0.0418(12) . .
O10 O Uani 0.52173(19) -0.0843(3) 0.19455(9) 1.000 0.0475(11) . .
O11 O Uani 0.55062(15) -0.1352(2) 0.06692(8) 1.000 0.0280(8) . .
O12 O Uani 0.52828(17) 0.2344(3) 0.10640(11) 1.000 0.0398(10) . .
O13 O Uani 0.44170(15) -0.0961(2) -0.01370(8) 1.000 0.0243(7) . .
O14 O Uani 0.41991(16) 0.2770(2) 0.02203(9) 1.000 0.0312(9) . .
O15 O Uani 0.22610(15) 0.0363(2) -0.02896(8) 1.000 0.0260(8) . .
C1 C Uani 0.3707(2) 0.3830(3) 0.11638(10) 1.000 0.0220(10) . .
C2 C Uani 0.2217(2) 0.4064(3) 0.13225(11) 1.000 0.0244(11) . .
C3 C Uani 0.3136(2) 0.3609(3) 0.19424(11) 1.000 0.0205(10) . .
C4 C Uani 0.1311(2) 0.1615(3) 0.15013(11) 1.000 0.0258(11) . .
C5 C Uani 0.2237(2) 0.1332(3) 0.21341(11) 1.000 0.0223(10) . .
C6 C Uani 0.2073(2) -0.2105(4) 0.06574(12) 1.000 0.0267(11) . .
C7 C Uani 0.1334(2) -0.0237(4) 0.06230(12) 1.000 0.0262(11) . .
C8 C Uani 0.3367(2) -0.0950(3) 0.21646(11) 1.000 0.0224(10) . .
C9 C Uani 0.3388(2) -0.2570(3) 0.16196(11) 1.000 0.0255(10) . .
C10 C Uani 0.4904(2) -0.0495(4) 0.16453(12) 1.000 0.0295(11) . .
C11 C Uani 0.5083(2) -0.0808(3) 0.08552(11) 1.000 0.0220(10) . .
C12 C Uani 0.4945(2) 0.1471(4) 0.11027(13) 1.000 0.0286(11) . .
C13 C Uani 0.4036(2) -0.0413(3) 0.00770(10) 1.000 0.0187(9) . .
C14 C Uani 0.3907(2) 0.1891(3) 0.03012(10) 1.000 0.0213(10) . .
C15 C Uani 0.2709(2) 0.0397(3) -0.00176(10) 1.000 0.0188(9) . .
C16 C Uani 0.4130(2) 0.1493(4) 0.21745(11) 1.000 0.0263(11) . .
C17 C Uani 0.3788(2) -0.2768(3) 0.06585(12) 1.000 0.0266(11) . .
Cl1 Cl Uani 0.00345(12) -0.0359(2) 0.20617(8) 0.702(3) 0.0737(9) . .
Cl2 Cl Uani 0.00000 0.1887(3) 0.25000 0.596(12) 0.0568(13) . .
C18 C Uani 0.00000 0.0436(9) 0.25000 1.000 0.122(6) . .
H16A H Uiso 0.44730 0.21870 0.21520 1.000 0.0400 calc R
H16B H Uiso 0.44210 0.07680 0.22590 1.000 0.0400 calc R
H16C H Uiso 0.37570 0.16650 0.23910 1.000 0.0400 calc R
H17A H Uiso 0.34020 -0.33600 0.07350 1.000 0.0400 calc R
H17B H Uiso 0.42770 -0.30080 0.07910 1.000 0.0400 calc R
H17C H Uiso 0.38250 -0.27410 0.03450 1.000 0.0400 calc R
H18A H Uiso -0.04610 0.01780 0.26450 0.500 0.1460 calc .
H18B H Uiso 0.04350 0.01780 0.26880 0.500 0.1460 calc .

loop_
_atom_type_symbol
_atom_type_description
_atom_type_scat_dispersion_real
_atom_type_scat_dispersion_imag
_atom_type_scat_source
Te Te -0.5308 1.6751 'International Tables Vol C Tables 4.2.6.8 and 6.1.1.4'
O O 0.0106 0.0060 'International Tables Vol C Tables 4.2.6.8 and 6.1.1.4'
Fe Fe 0.3463 0.8444 'International Tables Vol C Tables 4.2.6.8 and 6.1.1.4'
Cl Cl 0.1484 0.1585 'International Tables Vol C Tables 4.2.6.8 and 6.1.1.4'
As As 0.0499 2.0058 'International Tables Vol C Tables 4.2.6.8 and 6.1.1.4'
H H 0.0000 0.0000 'International Tables Vol C Tables 4.2.6.8 and 6.1.1.4'
C C 0.0033 0.0016 'International Tables Vol C Tables 4.2.6.8 and 6.1.1.4'

loop_
_geom_angle_atom_site_label_1
_geom_angle_atom_site_label_2
_geom_angle_atom_site_label_3
_geom_angle
_geom_angle_site_symmetry_1
_geom_angle_site_symmetry_2
_geom_angle_site_symmetry_3
_geom_angle_publ_flag
Fe1 Te1 Fe2 62.56(2) . . . yes
Fe1 Te1 Fe3 120.79(2) . . . yes
Fe1 Te1 Fe6 114.79(2) . . . yes
Fe2 Te1 Fe3 63.60(1) . . . yes
Fe2 Te1 Fe6 112.22(2) . . . yes
Fe3 Te1 Fe6 66.61(2) . . . yes
Fe2 Te2 Fe3 70.28(2) . . . yes
Fe2 Te2 Fe4 69.03(2) . . . yes
Fe3 Te2 Fe4 69.02(2) . . . yes
Fe1 As1 Fe2 67.43(2) . . . yes
Fe1 As1 Fe4 132.03(2) . . . yes
Fe1 As1 Fe5 125.95(2) . . . yes
Fe1 As1 C16 107.51(13) . . . yes
Fe2 As1 Fe4 67.14(2) . . . yes
Fe2 As1 Fe5 123.54(2) . . . yes
Fe2 As1 C16 119.12(10) . . . yes
Fe4 As1 Fe5 70.83(2) . . . yes
Fe4 As1 C16 107.28(13) . . . yes
Fe5 As1 C16 108.09(11) . . . yes
Fe3 As2 Fe4 72.48(2) . . . yes
Fe3 As2 Fe5 122.25(2) . . . yes
Fe3 As2 Fe6 77.70(2) . . . yes
Fe3 As2 C17 118.73(11) . . . yes
Fe4 As2 Fe5 76.14(2) . . . yes
Fe4 As2 Fe6 121.88(2) . . . yes
Fe4 As2 C17 117.88(11) . . . yes
Fe5 As2 Fe6 79.66(2) . . . yes
Fe5 As2 C17 118.66(11) . . . yes
Fe6 As2 C17 120.14(11) . . . yes
Te1 Fe1 As1 84.54(2) . . . yes
Te1 Fe1 Fe2 60.98(1) . . . yes
Te1 Fe1 C1 101.38(10) . . . yes
Te1 Fe1 C2 88.25(11) . . . yes
Te1 Fe1 C3 161.70(11) . . . yes
As1 Fe1 Fe2 58.70(2) . . . yes
As1 Fe1 C1 101.49(11) . . . yes
As1 Fe1 C2 159.75(11) . . . yes
As1 Fe1 C3 91.14(11) . . . yes
Fe2 Fe1 C1 152.73(11) . . . yes
Fe2 Fe1 C2 101.34(11) . . . yes
Fe2 Fe1 C3 101.67(11) . . . yes
C1 Fe1 C2 98.48(16) . . . yes
C1 Fe1 C3 96.91(15) . . . yes
C2 Fe1 C3 89.81(16) . . . yes
Te1 Fe2 Te2 114.02(2) . . . yes
Te1 Fe2 As1 79.37(2) . . . yes
Te1 Fe2 Fe1 56.45(1) . . . yes
Te1 Fe2 Fe3 59.51(1) . . . yes
Te1 Fe2 Fe4 99.16(2) . . . yes
Te1 Fe2 C4 84.55(11) . . . yes
Te1 Fe2 C5 145.73(11) . . . yes
Te2 Fe2 As1 113.23(2) . . . yes
Te2 Fe2 Fe1 163.30(2) . . . yes
Te2 Fe2 Fe3 55.34(1) . . . yes
Te2 Fe2 Fe4 55.87(2) . . . yes
Te2 Fe2 C4 97.07(11) . . . yes
Te2 Fe2 C5 100.25(11) . . . yes
As1 Fe2 Fe1 53.87(2) . . . yes
As1 Fe2 Fe3 93.83(2) . . . yes
As1 Fe2 Fe4 57.46(2) . . . yes
As1 Fe2 C4 149.39(11) . . . yes
As1 Fe2 C5 87.36(12) . . . yes
Fe1 Fe2 Fe3 111.54(2) . . . yes
Fe1 Fe2 Fe4 109.76(2) . . . yes
Fe1 Fe2 C4 95.56(11) . . . yes
Fe1 Fe2 C5 90.26(11) . . . yes
Fe3 Fe2 Fe4 59.81(2) . . . yes
Fe3 Fe2 C4 100.23(11) . . . yes
Fe3 Fe2 C5 153.76(11) . . . yes
Fe4 Fe2 C4 151.93(11) . . . yes
Fe4 Fe2 C5 99.96(11) . . . yes
C4 Fe2 C5 91.62(16) . . . yes
Te1 Fe3 Te2 110.50(2) . . . yes
Te1 Fe3 As2 95.34(2) . . . yes
Te1 Fe3 Fe2 56.89(1) . . . yes
Te1 Fe3 Fe4 96.96(2) . . . yes
Te1 Fe3 Fe6 55.17(1) . . . yes
Te1 Fe3 C6 151.43(13) . . . yes
Te1 Fe3 C7 80.45(14) . . . yes
Te2 Fe3 As2 106.32(2) . . . yes
Te2 Fe3 Fe2 54.38(1) . . . yes
Te2 Fe3 Fe4 55.39(1) . . . yes
Te2 Fe3 Fe6 143.70(2) . . . yes
Te2 Fe3 C6 96.79(13) . . . yes
Te2 Fe3 C7 100.42(12) . . . yes
As2 Fe3 Fe2 101.35(2) . . . yes
As2 Fe3 Fe4 53.76(2) . . . yes
As2 Fe3 Fe6 50.42(2) . . . yes
As2 Fe3 C6 84.58(12) . . . yes
As2 Fe3 C7 152.63(12) . . . yes
Fe2 Fe3 Fe4 59.25(2) . . . yes
Fe2 Fe3 Fe6 98.74(2) . . . yes
Fe2 Fe3 C6 151.14(13) . . . yes
Fe2 Fe3 C7 98.84(13) . . . yes
Fe4 Fe3 Fe6 91.06(2) . . . yes
Fe4 Fe3 C6 105.69(13) . . . yes
Fe4 Fe3 C7 153.37(12) . . . yes
Fe6 Fe3 C6 106.43(12) . . . yes
Fe6 Fe3 C7 108.32(13) . . . yes
C6 Fe3 C7 86.61(18) . . . yes
Te2 Fe4 As1 110.40(2) . . . yes
Te2 Fe4 As2 106.53(2) . . . yes
Te2 Fe4 Fe2 55.10(2) . . . yes
Te2 Fe4 Fe3 55.60(2) . . . yes
Te2 Fe4 Fe5 145.23(2) . . . yes
Te2 Fe4 C8 96.76(12) . . . yes
Te2 Fe4 C9 97.24(12) . . . yes
As1 Fe4 As2 91.22(2) . . . yes
As1 Fe4 Fe2 55.40(2) . . . yes
As1 Fe4 Fe3 93.28(2) . . . yes
As1 Fe4 Fe5 52.88(2) . . . yes
As1 Fe4 C8 85.06(11) . . . yes
As1 Fe4 C9 152.02(12) . . . yes
As2 Fe4 Fe2 102.75(2) . . . yes
As2 Fe4 Fe3 53.77(2) . . . yes
As2 Fe4 Fe5 51.21(2) . . . yes
As2 Fe4 C8 156.21(12) . . . yes
As2 Fe4 C9 84.79(11) . . . yes
Fe2 Fe4 Fe3 60.95(2) . . . yes
Fe2 Fe4 Fe5 99.80(2) . . . yes
Fe2 Fe4 C8 94.42(11) . . . yes
Fe2 Fe4 C9 152.33(12) . . . yes
Fe3 Fe4 Fe5 92.35(2) . . . yes
Fe3 Fe4 C8 149.79(12) . . . yes
Fe3 Fe4 C9 106.28(11) . . . yes
Fe5 Fe4 C8 110.03(11) . . . yes
Fe5 Fe4 C9 105.42(12) . . . yes
C8 Fe4 C9 87.57(15) . . . yes
As1 Fe5 As2 95.04(2) . . . yes
As1 Fe5 Fe4 56.28(2) . . . yes
As1 Fe5 Fe6 90.88(2) . . . yes
As1 Fe5 C10 88.31(13) . . . yes
As1 Fe5 C11 177.83(11) . . . yes
As1 Fe5 C12 85.90(13) . . . yes
As2 Fe5 Fe4 52.64(2) . . . yes
As2 Fe5 Fe6 50.15(2) . . . yes
As2 Fe5 C10 115.49(14) . . . yes
As2 Fe5 C11 85.74(11) . . . yes
As2 Fe5 C12 144.12(13) . . . yes
Fe4 Fe5 Fe6 88.63(2) . . . yes
Fe4 Fe5 C10 78.88(12) . . . yes
Fe4 Fe5 C11 123.07(11) . . . yes
Fe4 Fe5 C12 142.15(13) . . . yes
Fe6 Fe5 C10 165.48(13) . . . yes
Fe6 Fe5 C11 91.17(11) . . . yes
Fe6 Fe5 C12 94.02(13) . . . yes
C10 Fe5 C11 89.53(17) . . . yes
C10 Fe5 C12 100.38(18) . . . yes
C11 Fe5 C12 94.66(17) . . . yes
Te1 Fe6 As2 99.10(2) . . . yes
Te1 Fe6 Fe3 58.23(1) . . . yes
Te1 Fe6 Fe5 95.79(2) . . . yes
Te1 Fe6 C13 173.26(11) . . . yes
Te1 Fe6 C14 85.67(11) . . . yes
Te1 Fe6 C15 83.61(11) . . . yes
As2 Fe6 Fe3 51.88(2) . . . yes
As2 Fe6 Fe5 50.20(2) . . . yes
As2 Fe6 C13 85.07(11) . . . yes
As2 Fe6 C14 139.86(11) . . . yes
As2 Fe6 C15 116.82(11) . . . yes
Fe3 Fe6 Fe5 87.96(2) . . . yes
Fe3 Fe6 C13 122.05(11) . . . yes
Fe3 Fe6 C14 143.33(11) . . . yes
Fe3 Fe6 C15 80.53(11) . . . yes
Fe5 Fe6 C13 90.95(11) . . . yes
Fe5 Fe6 C14 89.73(10) . . . yes
Fe5 Fe6 C15 166.83(11) . . . yes
C13 Fe6 C14 94.57(15) . . . yes
C13 Fe6 C15 89.78(15) . . . yes
C14 Fe6 C15 103.31(15) . . . yes
Fe1 C1 O1 176.8(3) . . . yes
Fe1 C2 O2 176.9(3) . . . yes
Fe1 C3 O3 177.5(3) . . . yes
Fe2 C4 O4 177.8(3) . . . yes
Fe2 C5 O5 179.3(3) . . . yes
Fe3 C6 O6 178.1(3) . . . yes
Fe3 C7 O7 176.1(4) . . . yes
Fe4 C8 O8 176.8(3) . . . yes
Fe4 C9 O9 178.0(3) . . . yes
Fe5 C10 O10 177.8(3) . . . yes
Fe5 C11 O11 177.5(3) . . . yes
Fe5 C12 O12 177.7(3) . . . yes
Fe6 C13 O13 178.8(3) . . . yes
Fe6 C14 O14 177.0(3) . . . yes
Fe6 C15 O15 178.6(3) . . . yes
As1 C16 H16A 109.00 . . . no
As1 C16 H16B 109.00 . . . no
As1 C16 H16C 109.00 . . . no
H16A C16 H16B 109.00 . . . no
H16A C16 H16C 110.00 . . . no
H16B C16 H16C 110.00 . . . no
As2 C17 H17A 109.00 . . . no
As2 C17 H17B 109.00 . . . no
As2 C17 H17C 109.00 . . . no
H17A C17 H17B 109.00 . . . no
H17A C17 H17C 110.00 . . . no
H17B C17 H17C 110.00 . . . no
Cl1 C18 Cl1 114.7(6) . . 2_555 yes
H18A C18 H18B 107.00 . . . no
H18A C18 H18A 147.00 . . 2_555 no
H18A C18 H18B 63.00 . . 2_555 no
H18A C18 H18B 63.00 2_555 . . no
H18B C18 H18B 147.00 . . 2_555 no
H18A C18 H18B 107.00 2_555 . 2_555 no

loop_
_geom_bond_atom_site_label_1
_geom_bond_atom_site_label_2
_geom_bond_distance
_geom_bond_site_symmetry_1
_geom_bond_site_symmetry_2
_geom_bond_publ_flag
Te1 Fe1 2.5090(5) . . yes
Te1 Fe2 2.6325(5) . . yes
Te1 Fe3 2.7083(5) . . yes
Te1 Fe6 2.6149(5) . . yes
Te2 Fe2 2.4308(5) . . yes
Te2 Fe3 2.4596(5) . . yes
Te2 Fe4 2.4534(6) . . yes
As1 Fe1 2.3370(6) . . yes
As1 Fe2 2.4721(6) . . yes
As1 Fe4 2.5320(6) . . yes
As1 Fe5 2.4273(6) . . yes
As1 C16 1.971(3) . . yes
As2 Fe3 2.3544(6) . . yes
As2 Fe4 2.3540(5) . . yes
As2 Fe5 2.3083(6) . . yes
As2 Fe6 2.3066(5) . . yes
As2 C17 1.945(3) . . yes
Fe1 Fe2 2.6717(7) . . yes
Fe1 C1 1.787(3) . . yes
Fe1 C2 1.797(3) . . yes
Fe1 C3 1.778(3) . . yes
Fe2 Fe3 2.8150(6) . . yes
Fe2 Fe4 2.7674(7) . . yes
Fe2 C4 1.765(4) . . yes
Fe2 C5 1.765(3) . . yes
Fe3 Fe4 2.7833(7) . . yes
Fe3 Fe6 2.9239(7) . . yes
Fe3 C6 1.757(4) . . yes
Fe3 C7 1.796(4) . . yes
Fe4 Fe5 2.8752(7) . . yes
Fe4 C8 1.787(3) . . yes
Fe4 C9 1.769(3) . . yes
Fe5 Fe6 2.9559(7) . . yes
Fe5 C10 1.776(4) . . yes
Fe5 C11 1.790(3) . . yes
Fe5 C12 1.798(4) . . yes
Fe6 C13 1.777(3) . . yes
Fe6 C14 1.819(3) . . yes
Fe6 C15 1.794(3) . . yes
Cl1 C18 1.622(6) . . yes
Cl2 C18 1.597(10) . . yes
O1 C1 1.133(4) . . yes
O2 C2 1.139(5) . . yes
O3 C3 1.143(4) . . yes
O4 C4 1.144(5) . . yes
O5 C5 1.137(4) . . yes
O6 C6 1.140(5) . . yes
O7 C7 1.129(5) . . yes
O8 C8 1.136(4) . . yes
O9 C9 1.139(4) . . yes
O10 C10 1.134(5) . . yes
O11 C11 1.135(4) . . yes
O12 C12 1.141(5) . . yes
O13 C13 1.138(4) . . yes
O14 C14 1.130(4) . . yes
O15 C15 1.138(4) . . yes
C16 H16B 0.9800 . . no
C16 H16C 0.9800 . . no
C16 H16A 0.9800 . . no
C17 H17C 0.9800 . . no
C17 H17A 0.9800 . . no
C17 H17B 0.9800 . . no
C18 H18A 0.9900 . . no
C18 H18B 0.9900 . . no
C18 H18A 0.9900 . 2_555 no
C18 H18B 0.9900 . 2_555 no

loop_
_geom_contact_atom_site_label_1
_geom_contact_atom_site_label_2
_geom_contact_distance
_geom_contact_site_symmetry_1
_geom_contact_site_symmetry_2
_geom_contact_publ_flag
Te1 As1 3.2621(4) . . no
Te1 As2 3.7504(4) . . no
Te1 O4 3.744(3) . . no
Te1 O7 3.697(3) . . no
Te1 O15 3.719(2) . . no
Te1 C1 3.355(3) . . no
Te1 C2 3.041(3) . . no
Te1 C4 3.027(3) . . no
Te1 C7 2.991(4) . . no
Te1 C14 3.070(3) . . no
Te1 C15 3.002(3) . . no
Te1 O15 3.577(2) . 7_555 no
Te1 C15 3.953(3) . 7_555 no
Te2 As2 3.8531(4) . . no
Te2 Cl1 3.606(2) . . no
Te2 C4 3.175(3) . . no
Te2 C5 3.248(3) . . no
Te2 C6 3.187(4) . . no
Te2 C7 3.298(4) . . no
Te2 C8 3.201(4) . . no
Te2 C9 3.200(3) . . no
Te2 O12 3.555(3) . 5_445 no
Te2 O3 3.485(2) . 6_545 no
As1 Te1 3.2621(4) . . no
As1 As2 3.4936(5) . . no
As1 Fe3 3.8683(6) . . no
As1 Fe6 3.8536(5) . . no
As1 C1 3.212(3) . . no
As1 C3 2.965(3) . . no
As1 C5 2.971(4) . . no
As1 C8 2.971(3) . . no
As1 C10 2.965(4) . . no
As1 C12 2.916(4) . . no
As2 Te1 3.7504(4) . . no
As2 Te2 3.8531(4) . . no
As2 As1 3.4936(5) . . no
As2 C6 2.802(4) . . no
As2 C9 2.813(3) . . no
As2 C10 3.466(4) . . no
As2 C11 2.814(4) . . no
As2 C13 2.788(3) . . no
As2 C15 3.503(3) . . no
Fe3 O15 3.805(3) . . no
Fe4 O10 3.708(3) . . no
Cl1 C3 3.555(4) . 5_445 no
Cl1 O4 3.460(4) . . no
Cl1 C4 3.628(4) . . no
Cl1 Te2 3.606(2) . . no
Cl1 O3 3.338(4) . 5_445 no
Cl2 O10 3.068(4) . 6_555 no
Cl2 O10 3.068(4) . 5_455 no
Cl1 H16A 2.9000 . 5_445 no
O1 O12 3.003(4) . . no
O1 O14 3.058(4) . . no
O1 O9 3.213(4) . 1_565 no
O1 C17 3.373(4) . 1_565 no
O2 O11 3.103(4) . 5_455 no
O2 C11 3.250(5) . 5_455 no
O3 C8 3.393(5) . 6_555 no
O3 O5 3.019(3) . 6_555 no
O3 Cl1 3.338(4) . 5_555 no
O3 C5 3.252(4) . 6_555 no
O3 C16 3.237(5) . . no
O3 O8 3.076(4) . 6_555 no
O3 Te2 3.485(2) . 6_555 no
O4 O10 2.983(5) . 5_455 no
O4 O11 3.041(4) . 5_455 no
O4 Cl1 3.460(4) . . no
O4 C11 3.215(5) . 5_455 no
O4 C10 3.179(5) . 5_455 no
O5 C8 3.149(4) . 6_555 no
O5 C9 3.177(4) . 6_555 no
O5 O8 2.992(3) . 6_555 no
O5 O3 3.019(3) . 6_545 no
O5 C3 3.249(4) . . no
O5 O9 3.050(4) . 6_555 no
O6 O13 2.875(4) . 7_545 no
O6 C17 3.273(5) . . no
O6 C15 3.085(5) . 7_545 no
O6 C13 3.016(5) . 7_545 no
O6 O15 3.002(4) . 7_545 no
O8 O5 2.992(3) . 6_545 no
O8 C16 3.172(5) . . no
O8 C5 3.399(4) . 6_545 no
O8 O10 2.822(4) . 2_655 no
O8 C3 3.341(4) . 6_545 no
O8 O3 3.076(4) . 6_545 no
O9 O5 3.050(4) . 6_545 no
O9 O1 3.213(4) . 1_545 no
O9 C3 3.292(4) . 1_545 no
O9 C17 3.259(5) . . no
O9 C1 3.243(4) . 1_545 no
O10 O4 2.983(5) . 5_545 no
O10 O8 2.822(4) . 2_655 no
O10 Cl2 3.068(4) . 6_545 no
O10 C16 3.306(5) . . no
O10 Cl2 3.068(4) . 5_545 no
O10 C8 3.374(5) . . no
O11 C14 3.281(4) . 3_655 no
O11 C17 3.418(4) . . no
O11 O4 3.041(4) . 5_545 no
O11 C13 3.297(4) . . no
O11 O14 3.234(4) . 3_655 no
O11 C13 3.155(4) . 3_655 no
O11 O13 3.042(3) . 3_655 no
O11 O13 3.133(4) . . no
O11 O2 3.103(4) . 5_545 no
O12 Te2 3.555(3) . 5_555 no
O12 C1 3.260(5) . . no
O12 O14 3.224(4) . . no
O12 O1 3.003(4) . . no
O12 C14 3.371(5) . . no
O13 C13 3.129(4) . 3_655 no
O13 O11 3.042(3) . 3_655 no
O13 C17 3.394(4) . . no
O13 O6 2.875(4) . 7_545 no
O13 C14 3.199(4) . 3_655 no
O13 C11 3.263(4) . . no
O13 C11 3.116(4) . 3_655 no
O13 O14 3.176(4) . 3_655 no
O13 O13 3.055(3) . 3_655 no
O13 C12 3.295(5) . 3_655 no
O13 O11 3.133(4) . . no
O14 O1 3.058(4) . . no
O14 O11 3.234(4) . 3_655 no
O14 C1 3.303(4) . . no
O14 O13 3.176(4) . 3_655 no
O14 C12 3.321(5) . . no
O14 O12 3.224(4) . . no
O15 C7 3.395(4) . . no
O15 Te1 3.577(2) . 7_555 no
O15 C1 3.279(4) . 7_555 no
O15 O6 3.002(4) . 7_545 no
O3 H18B 2.6600 . 6_555 no
O3 H18A 2.8300 . 5_555 no
O3 H16C 2.7900 . . no
O5 H16C 2.6900 . . no
O6 H17A 2.6500 . . no
O8 H16B 2.7200 . . no
O9 H17A 2.8400 . . no
O10 H16B 2.4900 . . no
O11 H17B 2.8800 . . no
O13 H17C 2.7000 . . no
O15 H17A 2.8300 . 7_545 no
C1 As1 3.212(3) . . no
C1 O9 3.243(4) . 1_565 no
C1 O12 3.260(5) . . no
C1 O14 3.303(4) . . no
C1 C2 2.715(5) . . no
C1 C3 2.669(5) . . no
C1 C12 3.408(5) . . no
C1 Te1 3.355(3) . . no
C1 C14 3.455(5) . . no
C1 O15 3.279(4) . 7_555 no
C2 Te1 3.041(3) . . no
C2 Fe2 3.501(3) . . no
C2 O3 3.408(4) . . no
C2 C1 2.715(5) . . no
C2 C3 2.524(5) . . no
C2 C4 3.197(5) . . no
C3 Fe2 3.496(3) . . no
C3 O2 3.402(5) . . no
C3 O5 3.249(4) . . no
C3 O9 3.292(4) . 1_565 no
C3 C1 2.669(5) . . no
C3 C2 2.524(5) . . no
C3 As1 2.965(3) . . no
C3 O8 3.341(4) . 6_555 no
C3 C5 3.040(5) . . no
C3 C16 2.991(5) . . no
C3 Cl1 3.555(4) . 5_555 no
C4 Fe1 3.342(4) . . no
C4 C5 2.531(5) . . no
C4 C2 3.197(5) . . no
C4 Te1 3.027(3) . . no
C4 Fe3 3.578(3) . . no
C4 Cl1 3.628(4) . . no
C4 C7 3.408(5) . . no
C4 Te2 3.175(3) . . no
C5 C3 3.040(5) . . no
C5 C4 2.531(5) . . no
C5 Te2 3.248(3) . . no
C5 As1 2.971(4) . . no
C5 O8 3.399(4) . 6_555 no
C5 Fe4 3.531(3) . . no
C5 C16 3.355(5) . . no
C5 C8 3.211(5) . . no
C5 O3 3.252(4) . 6_545 no
C5 Fe1 3.209(3) . . no
C6 Fe4 3.672(4) . . no
C6 C7 2.438(6) . . no
C6 As2 2.802(4) . . no
C6 C17 3.124(5) . . no
C6 Te2 3.187(4) . . no
C6 O7 3.284(5) . . no
C6 Fe6 3.814(4) . . no
C7 C15 3.279(5) . . no
C7 Te2 3.298(4) . . no
C7 C4 3.408(5) . . no
C7 C6 2.438(6) . . no
C7 O6 3.299(5) . . no
C7 O15 3.395(4) . . no
C7 Fe2 3.564(4) . . no
C7 Te1 2.991(4) . . no
C7 Fe6 3.883(4) . . no
C8 Fe5 3.870(3) . . no
C8 As1 2.971(3) . . no
C8 C9 2.461(5) . . no
C8 Te2 3.201(4) . . no
C8 C10 3.256(5) . . no
C8 Fe2 3.408(3) . . no
C8 C16 3.009(5) . . no
C8 O9 3.331(4) . . no
C8 O10 3.374(5) . . no
C8 C5 3.211(5) . . no
C8 O5 3.149(4) . 6_545 no
C8 O3 3.393(5) . 6_545 no
C9 As2 2.813(3) . . no
C9 Fe3 3.693(3) . . no
C9 O8 3.333(4) . . no
C9 C8 2.461(5) . . no
C9 Fe5 3.755(3) . . no
C9 O5 3.177(4) . 6_545 no
C9 Te2 3.200(3) . . no
C9 C10 3.524(5) . . no
C9 C17 3.103(5) . . no
C10 C11 2.511(5) . . no
C10 As2 3.466(4) . . no
C10 C12 2.746(6) . . no
C10 C16 3.089(6) . . no
C10 As1 2.965(4) . . no
C10 C8 3.256(5) . . no
C10 C9 3.524(5) . . no
C10 Fe4 3.074(4) . . no
C10 O11 3.387(5) . . no
C10 O4 3.179(5) . 5_545 no
C11 C13 3.022(5) . . no
C11 C12 2.638(5) . . no
C11 O13 3.263(4) . . no
C11 C17 3.191(5) . . no
C11 C10 2.511(5) . . no
C11 Fe6 3.487(4) . . no
C11 O10 3.387(4) . . no
C11 As2 2.814(4) . . no
C11 O4 3.215(5) . 5_545 no
C11 O2 3.250(5) . 5_545 no
C11 O13 3.116(4) . 3_655 no
C12 As1 2.916(4) . . no
C12 C1 3.408(5) . . no
C12 Fe6 3.566(4) . . no
C12 O14 3.321(5) . . no
C12 C11 2.638(5) . . no
C12 C14 3.074(5) . . no
C12 C10 2.746(6) . . no
C12 O13 3.295(5) . 3_655 no
C13 O15 3.411(4) . . no
C13 C17 3.200(5) . . no
C13 C15 2.520(5) . . no
C13 As2 2.788(3) . . no
C13 C11 3.022(5) . . no
C13 O6 3.016(5) . 7_545 no
C13 C14 2.642(5) . . no
C13 O11 3.155(4) . 3_655 no
C13 O13 3.129(4) . 3_655 no
C13 C13 3.583(5) . 3_655 no
C13 O11 3.297(4) . . no
C13 Fe5 3.474(3) . . no
C14 C12 3.074(5) . . no
C14 O12 3.371(5) . . no
C14 Fe5 3.463(3) . . no
C14 O11 3.281(4) . 3_655 no
C14 C13 2.642(5) . . no
C14 C1 3.455(5) . . no
C14 Te1 3.070(3) . . no
C14 O13 3.199(4) . 3_655 no
C14 C15 2.833(5) . . no
C15 Te1 3.953(3) . 7_555 no
C15 Fe3 3.169(3) . . no
C15 As2 3.503(3) . . no
C15 C7 3.279(5) . . no
C15 Te1 3.002(3) . . no
C15 O13 3.407(4) . . no
C15 C14 2.833(5) . . no
C15 O6 3.085(5) . 7_545 no
C15 C13 2.520(5) . . no
C16 O10 3.306(5) . . no
C16 O3 3.237(5) . . no
C16 O8 3.172(5) . . no
C17 O13 3.394(4) . . no
C17 O11 3.418(4) . . no
C17 O9 3.259(5) . . no
C17 O6 3.273(5) . . no
C17 O1 3.373(4) . 1_545 no
C3 H16A 2.8900 . . no
C3 H16C 2.7600 . . no
C5 H16C 2.8000 . . no
C6 H17A 2.7300 . . no
C8 H16C 3.0400 . . no
C8 H16B 2.6700 . . no
C9 H17A 2.8800 . . no
C10 H16B 2.5300 . . no
C11 H17B 2.8100 . . no
C13 H17C 2.7200 . . no
H16A Cl1 2.9000 . 5_555 no
H16A C3 2.8900 . . no
H16B O8 2.7200 . . no
H16B C8 2.6700 . . no
H16B C10 2.5300 . . no
H16B O10 2.4900 . . no
H16B H16B 2.4900 . 2_655 no
H16C O3 2.7900 . . no
H16C O5 2.6900 . . no
H16C C3 2.7600 . . no
H16C C5 2.8000 . . no
H16C C8 3.0400 . . no
H17A O6 2.6500 . . no
H17A C6 2.7300 . . no
H17A C9 2.8800 . . no
H17A O15 2.8300 . 7_545 no
H17A O9 2.8400 . . no
H17B O11 2.8800 . . no
H17B C11 2.8100 . . no
H17C O13 2.7000 . . no
H17C C13 2.7200 . . no
H18A O3 2.8300 . 5_445 no
H18B O3 2.6600 . 6_545 no

loop_
_geom_hbond_atom_site_label_D
_geom_hbond_atom_site_label_H
_geom_hbond_atom_site_label_A
_geom_hbond_distance_DH
_geom_hbond_distance_HA
_geom_hbond_distance_DA
_geom_hbond_angle_DHA
_geom_hbond_site_symmetry_A
_geom_hbond_publ_flag
C16 H16B O10 0.9800 2.4900 3.306(5) 141.00 . yes

loop_
_geom_torsion_atom_site_label_1
_geom_torsion_atom_site_label_2
_geom_torsion_atom_site_label_3
_geom_torsion_atom_site_label_4
_geom_torsion
_geom_torsion_site_symmetry_1
_geom_torsion_site_symmetry_2
_geom_torsion_site_symmetry_3
_geom_torsion_site_symmetry_4
_geom_torsion_publ_flag
Fe2 Te1 Fe1 As1 57.05(2) . . . . no
Fe3 Te1 Fe1 As1 30.25(2) . . . . no
Fe6 Te1 Fe1 As1 -46.22(2) . . . . no
Fe3 Te1 Fe1 Fe2 -26.80(2) . . . . no
Fe6 Te1 Fe1 Fe2 -103.28(2) . . . . no
Fe2 Te1 Fe1 C1 157.70(11) . . . . no
Fe3 Te1 Fe1 C1 130.90(11) . . . . no
Fe6 Te1 Fe1 C1 54.43(11) . . . . no
Fe2 Te1 Fe1 C2 -104.00(11) . . . . no
Fe3 Te1 Fe1 C2 -130.80(11) . . . . no
Fe6 Te1 Fe1 C2 152.73(11) . . . . no
Fe1 Te1 Fe6 Fe5 30.51(2) . . . . no
Fe2 Te1 Fe6 Fe5 -38.42(2) . . . . no
Fe3 Te1 Fe6 Fe5 -83.98(2) . . . . no
Fe1 Te1 Fe6 C14 -58.78(10) . . . . no
Fe2 Te1 Fe6 C14 -127.71(10) . . . . no
Fe3 Te1 Fe6 C14 -173.27(10) . . . . no
Fe1 Te1 Fe6 C15 -162.72(11) . . . . no
Fe2 Te1 Fe6 C15 128.36(11) . . . . no
Fe3 Te1 Fe6 C15 82.79(11) . . . . no
Fe6 Te1 Fe3 As2 32.36(2) . . . . no
Fe1 Te1 Fe3 Fe2 26.54(2) . . . . no
Fe6 Te1 Fe3 Fe2 132.44(2) . . . . no
Fe1 Te1 Fe3 Fe4 -19.47(3) . . . . no
Fe2 Te1 Fe3 Fe4 -46.01(2) . . . . no
Fe6 Te1 Fe3 Fe4 86.43(2) . . . . no
Fe1 Te1 Fe3 Fe6 -105.90(2) . . . . no
Fe2 Te1 Fe3 Fe6 -132.44(2) . . . . no
Fe1 Te1 Fe3 C6 -162.0(2) . . . . no
Fe2 Te1 Fe3 C6 171.5(3) . . . . no
Fe6 Te1 Fe3 C6 -56.1(2) . . . . no
Fe1 Te1 Fe3 C7 133.75(12) . . . . no
Fe2 Te1 Fe3 C7 107.21(12) . . . . no
Fe6 Te1 Fe3 C7 -120.35(12) . . . . no
Fe6 Te1 Fe2 Fe1 107.35(2) . . . . no
Fe1 Te1 Fe2 Fe3 -154.37(2) . . . . no
Fe6 Te1 Fe2 Fe3 -47.03(2) . . . . no
Fe1 Te1 Fe2 Fe4 -107.70(2) . . . . no
Fe3 Te1 Fe2 Fe4 46.68(2) . . . . no
Fe6 Te1 Fe2 Fe4 -0.35(2) . . . . no
Fe1 Te1 Fe2 C4 100.37(11) . . . . no
Fe3 Te1 Fe2 C4 -105.26(11) . . . . no
Fe6 Te1 Fe2 C4 -152.28(11) . . . . no
Fe1 Te1 Fe2 C5 15.5(2) . . . . no
Fe3 Te1 Fe2 C5 169.9(2) . . . . no
Fe6 Te1 Fe2 C5 122.9(2) . . . . no
Fe2 Te1 Fe6 Fe3 45.57(2) . . . . no
Fe1 Te1 Fe3 Te2 36.11(3) . . . . no
Fe2 Te1 Fe3 Te2 9.57(2) . . . . no
Fe6 Te1 Fe3 Te2 142.01(2) . . . . no
Fe1 Te1 Fe3 As2 -73.54(2) . . . . no
Fe2 Te1 Fe3 As2 -100.08(2) . . . . no
Fe3 Te1 Fe2 Te2 -9.93(2) . . . . no
Fe6 Te1 Fe2 Te2 -56.96(3) . . . . no
Fe1 Te1 Fe2 As1 -53.47(2) . . . . no
Fe3 Te1 Fe2 As1 100.91(2) . . . . no
Fe6 Te1 Fe2 As1 53.88(2) . . . . no
Fe3 Te1 Fe2 Fe1 154.37(2) . . . . no
Fe1 Te1 Fe2 Te2 -164.31(3) . . . . no
Fe1 Te1 Fe6 As2 81.06(2) . . . . no
Fe2 Te1 Fe6 As2 12.13(2) . . . . no
Fe3 Te1 Fe6 As2 -33.43(2) . . . . no
Fe1 Te1 Fe6 Fe3 114.49(2) . . . . no
Fe4 Te2 Fe2 C5 -95.15(12) . . . . no
Fe3 Te2 Fe4 C9 -104.80(11) . . . . no
Fe3 Te2 Fe4 Fe2 76.12(2) . . . . no
Fe3 Te2 Fe2 Fe4 -74.34(2) . . . . no
Fe3 Te2 Fe2 C4 97.57(11) . . . . no
Fe4 Te2 Fe2 C4 171.91(11) . . . . no
Fe3 Te2 Fe2 C5 -169.48(12) . . . . no
Fe3 Te2 Fe4 C8 166.81(11) . . . . no
Fe2 Te2 Fe4 C9 179.09(11) . . . . no
Fe4 Te2 Fe3 Fe2 -74.35(2) . . . . no
Fe2 Te2 Fe4 Fe3 -76.12(2) . . . . no
Fe2 Te2 Fe4 Fe5 -50.14(4) . . . . no
Fe3 Te2 Fe4 Fe5 25.97(3) . . . . no
Fe2 Te2 Fe4 C8 90.69(11) . . . . no
Fe3 Te2 Fe2 Te1 10.41(2) . . . . no
Fe2 Te2 Fe3 As2 92.44(2) . . . . no
Fe2 Te2 Fe4 As1 3.47(2) . . . . no
Fe4 Te2 Fe2 Te1 84.75(2) . . . . no
Fe3 Te2 Fe2 As1 -77.96(2) . . . . no
Fe4 Te2 Fe2 As1 -3.63(2) . . . . no
Fe4 Te2 Fe2 Fe3 74.34(2) . . . . no
Fe4 Te2 Fe3 Te1 -84.21(2) . . . . no
Fe4 Te2 Fe3 C7 -167.82(14) . . . . no
Fe4 Te2 Fe3 As2 18.09(2) . . . . no
Fe4 Te2 Fe3 C6 104.40(12) . . . . no
Fe2 Te2 Fe3 Fe4 74.35(2) . . . . no
Fe2 Te2 Fe3 C6 178.75(12) . . . . no
Fe2 Te2 Fe4 As2 -94.23(2) . . . . no
Fe2 Te2 Fe3 C7 -93.47(14) . . . . no
Fe4 Te2 Fe3 Fe6 -25.62(3) . . . . no
Fe2 Te2 Fe3 Fe6 48.73(4) . . . . no
Fe3 Te2 Fe4 As2 -18.11(2) . . . . no
Fe3 Te2 Fe4 As1 79.59(2) . . . . no
Fe2 Te2 Fe3 Te1 -9.86(2) . . . . no
Fe1 As1 Fe4 Fe5 121.57(3) . . . . no
Fe5 As1 Fe2 C5 148.59(11) . . . . no
Fe4 As1 Fe2 Te2 3.56(2) . . . . no
Fe2 As1 Fe4 Fe3 50.91(2) . . . . no
Fe5 As1 Fe4 Fe3 -90.47(2) . . . . no
Fe4 As1 Fe2 C5 103.58(11) . . . . no
C16 As1 Fe1 C2 -104.5(3) . . . . no
Fe2 As1 Fe1 C3 102.99(11) . . . . no
C16 As1 Fe4 Fe3 165.87(11) . . . . no
Fe1 As1 Fe4 Fe3 31.10(3) . . . . no
C16 As1 Fe1 C3 -11.94(16) . . . . no
Fe1 As1 Fe2 C5 -92.25(11) . . . . no
C16 As1 Fe2 C4 94.6(3) . . . . no
C16 As1 Fe4 Te2 111.50(11) . . . . no
C16 As1 Fe2 C5 5.88(18) . . . . no
Fe1 As1 Fe4 Fe2 -19.82(3) . . . . no
Fe5 As1 Fe4 Fe2 -141.39(2) . . . . no
C16 As1 Fe4 Fe2 114.96(11) . . . . no
Fe5 As1 Fe1 C1 -43.77(11) . . . . no
C16 As1 Fe1 C1 85.35(15) . . . . no
Fe2 As1 Fe1 C2 10.5(3) . . . . no
Fe4 As1 Fe1 C2 30.2(3) . . . . no
Fe5 As1 Fe1 C2 126.4(3) . . . . no
Fe4 As1 Fe1 C3 122.76(12) . . . . no
Fe5 As1 Fe1 C3 -141.06(12) . . . . no
C16 As1 Fe4 Fe5 -103.66(11) . . . . no
Fe1 As1 Fe4 C8 -118.66(12) . . . . no
Fe2 As1 Fe4 C8 -98.84(12) . . . . no
Fe5 As1 Fe4 C8 119.77(12) . . . . no
C16 As1 Fe4 C8 16.12(16) . . . . no
Fe1 As1 Fe4 C9 166.0(2) . . . . no
Fe2 As1 Fe4 C9 -174.2(2) . . . . no
Fe5 As1 Fe4 C9 44.5(2) . . . . no
C16 As1 Fe4 C9 -59.2(3) . . . . no
Fe5 As1 Fe2 Fe1 -119.16(3) . . . . no
C16 As1 Fe2 Fe1 98.13(15) . . . . no
Fe1 As1 Fe2 Fe3 114.01(2) . . . . no
Fe1 As1 Fe5 As2 -90.87(3) . . . . no
Fe1 As1 Fe2 Te1 56.01(1) . . . . no
Fe2 As1 Fe4 Fe5 141.39(2) . . . . no
Fe1 As1 Fe2 C4 -3.5(2) . . . . no
Fe4 As1 Fe2 C4 -167.7(2) . . . . no
Fe5 As1 Fe2 C4 -122.7(2) . . . . no
Fe2 As1 Fe1 Te1 -59.19(2) . . . . no
Fe4 As1 Fe1 Te1 -39.42(3) . . . . no
Fe1 As1 Fe4 As2 84.87(3) . . . . no
Fe2 As1 Fe4 As2 104.69(2) . . . . no
Fe5 As1 Fe4 As2 -36.69(2) . . . . no
C16 As1 Fe4 As2 -140.35(11) . . . . no
Fe5 As1 Fe1 Fe2 115.96(3) . . . . no
C16 As1 Fe1 Fe2 -114.93(11) . . . . no
Fe2 As1 Fe1 C1 -159.72(11) . . . . no
Fe4 As1 Fe1 C1 -139.95(11) . . . . no
Fe4 As1 Fe5 C10 -77.74(13) . . . . no
C16 As1 Fe5 C10 24.80(18) . . . . no
Fe4 As1 Fe2 Te1 -108.17(2) . . . . no
Fe5 As1 Fe2 Te1 -63.16(2) . . . . no
C16 As1 Fe2 Te1 154.13(15) . . . . no
Fe1 As1 Fe2 Te2 167.74(2) . . . . no
Fe1 As1 Fe4 Te2 -23.28(3) . . . . no
Fe2 As1 Fe4 Te2 -3.46(2) . . . . no
Fe5 As1 Fe4 Te2 -144.84(2) . . . . no
Fe5 As1 Fe2 Te2 48.57(3) . . . . no
C16 As1 Fe2 Te2 -94.14(15) . . . . no
Fe4 As1 Fe2 Fe1 -164.17(2) . . . . no
Fe2 As1 Fe5 Fe6 44.14(3) . . . . no
Fe4 As1 Fe5 Fe6 87.76(2) . . . . no
C16 As1 Fe5 Fe6 -169.70(13) . . . . no
Fe4 As1 Fe2 Fe3 -50.17(2) . . . . no
Fe5 As1 Fe2 Fe3 -5.16(3) . . . . no
C16 As1 Fe2 Fe3 -147.87(15) . . . . no
Fe1 As1 Fe2 Fe4 164.17(2) . . . . no
Fe5 As1 Fe2 Fe4 45.01(2) . . . . no
C16 As1 Fe2 Fe4 -97.70(15) . . . . no
C16 As1 Fe5 C12 -75.73(18) . . . . no
Fe2 As1 Fe5 Fe4 -43.62(2) . . . . no
C16 As1 Fe5 Fe4 102.55(13) . . . . no
Fe5 As1 Fe1 Te1 56.76(3) . . . . no
C16 As1 Fe1 Te1 -174.12(11) . . . . no
Fe4 As1 Fe1 Fe2 19.78(3) . . . . no
Fe2 As1 Fe5 C12 138.10(13) . . . . no
Fe4 As1 Fe5 C12 -178.28(13) . . . . no
Fe1 As1 Fe5 Fe4 -128.57(3) . . . . no
Fe1 As1 Fe5 C10 153.69(13) . . . . no
Fe2 As1 Fe5 C10 -121.37(13) . . . . no
Fe1 As1 Fe5 Fe6 -40.81(3) . . . . no
Fe1 As1 Fe5 C12 53.15(13) . . . . no
Fe2 As1 Fe5 As2 -5.92(3) . . . . no
Fe4 As1 Fe5 As2 37.71(2) . . . . no
C16 As1 Fe5 As2 140.25(13) . . . . no
Fe4 As2 Fe6 C13 161.78(11) . . . . no
Fe5 As2 Fe6 C13 95.37(11) . . . . no
Fe6 As2 Fe3 Fe2 -92.02(2) . . . . no
C17 As2 Fe3 Fe6 -117.81(13) . . . . no
Fe3 As2 Fe4 Te2 18.54(2) . . . . no
Fe5 As2 Fe4 Te2 149.40(2) . . . . no
Fe6 As2 Fe4 Te2 81.18(3) . . . . no
C17 As2 Fe3 C6 -1.26(18) . . . . no
Fe4 As2 Fe3 C7 174.2(3) . . . . no
Fe5 As2 Fe3 C7 114.0(3) . . . . no
C17 As2 Fe4 Te2 -95.24(12) . . . . no
Fe4 As2 Fe3 C6 -113.97(13) . . . . no
Fe5 As2 Fe3 C6 -174.23(13) . . . . no
Fe6 As2 Fe3 C6 116.55(13) . . . . no
Fe3 As2 Fe6 C13 -138.13(11) . . . . no
C17 As2 Fe3 Fe4 112.72(13) . . . . no
Fe4 As2 Fe3 Fe6 129.47(2) . . . . no
Fe5 As2 Fe3 Fe6 69.22(2) . . . . no
Fe4 As2 Fe3 Te1 94.72(2) . . . . no
Fe5 As2 Fe3 Te1 34.46(3) . . . . no
Fe6 As2 Fe3 Te1 -34.75(2) . . . . no
Fe5 As2 Fe3 Te2 -78.73(3) . . . . no
Fe6 As2 Fe3 Te2 -147.95(2) . . . . no
C17 As2 Fe3 Te2 94.24(13) . . . . no
Fe4 As2 Fe3 Fe2 37.46(2) . . . . no
Fe5 As2 Fe3 Fe2 -22.80(3) . . . . no
Fe3 As2 Fe4 C8 -173.7(3) . . . . no
Fe5 As2 Fe4 C8 -42.8(3) . . . . no
C17 As2 Fe3 Fe2 150.17(12) . . . . no
Fe5 As2 Fe3 Fe4 -60.26(2) . . . . no
Fe6 As2 Fe3 Fe4 -129.47(2) . . . . no
Fe6 As2 Fe4 C9 177.21(12) . . . . no
C17 As2 Fe4 C9 0.79(17) . . . . no
Fe4 As2 Fe6 Fe5 66.41(3) . . . . no
C17 As2 Fe6 Fe5 -117.25(12) . . . . no
C17 As2 Fe6 C13 -21.88(17) . . . . no
Fe3 As2 Fe6 C14 130.62(17) . . . . no
Fe4 As2 Fe6 C14 70.53(17) . . . . no
Fe5 As2 Fe6 C14 4.11(17) . . . . no
C17 As2 Fe6 C14 -113.1(2) . . . . no
Fe3 As2 Fe6 C15 -50.87(12) . . . . no
Fe4 As2 Fe6 C15 -110.97(12) . . . . no
Fe5 As2 Fe6 C15 -177.38(12) . . . . no
C17 As2 Fe6 C15 65.38(17) . . . . no
Fe6 As2 Fe5 C10 177.46(14) . . . . no
C17 As2 Fe5 C10 -63.73(19) . . . . no
Fe3 As2 Fe5 C11 -163.31(11) . . . . no
Fe4 As2 Fe5 C11 138.18(11) . . . . no
Fe6 As2 Fe5 C11 -95.10(11) . . . . no
C17 As2 Fe5 C11 23.72(17) . . . . no
Fe3 As2 Fe5 C12 -71.3(2) . . . . no
Fe4 As2 Fe5 C12 -129.8(2) . . . . no
C17 As2 Fe3 Te1 -152.57(12) . . . . no
Fe4 As2 Fe3 Te2 -18.47(2) . . . . no
Fe6 As2 Fe4 Fe3 62.64(3) . . . . no
C17 As2 Fe4 Fe3 -113.78(12) . . . . no
Fe3 As2 Fe4 Fe5 -130.86(2) . . . . no
Fe6 As2 Fe4 Fe5 -68.22(3) . . . . no
C17 As2 Fe4 Fe5 115.37(12) . . . . no
Fe6 As2 Fe4 C8 -111.0(3) . . . . no
C17 As2 Fe4 C8 72.6(3) . . . . no
Fe3 As2 Fe4 C9 114.57(12) . . . . no
Fe5 As2 Fe4 C9 -114.58(12) . . . . no
Fe5 As2 Fe6 Fe3 -126.51(2) . . . . no
C17 As2 Fe6 Fe3 116.25(12) . . . . no
Fe3 As2 Fe6 Fe5 126.51(2) . . . . no
C17 As2 Fe5 As1 -154.25(12) . . . . no
C17 As2 Fe4 Fe2 -152.23(12) . . . . no
Fe3 As2 Fe5 Fe4 58.52(2) . . . . no
Fe6 As2 Fe5 Fe4 126.72(2) . . . . no
C17 As2 Fe5 Fe4 -114.46(12) . . . . no
Fe3 As2 Fe5 Fe6 -68.21(2) . . . . no
Fe4 As2 Fe5 Fe6 -126.72(2) . . . . no
Fe6 As2 Fe3 C7 44.8(3) . . . . no
C17 As2 Fe3 C7 -73.1(3) . . . . no
Fe3 As2 Fe4 As1 -93.17(2) . . . . no
Fe5 As2 Fe4 As1 37.68(2) . . . . no
Fe6 As2 Fe4 As1 -30.53(3) . . . . no
C17 As2 Fe4 As1 153.05(12) . . . . no
Fe3 As2 Fe4 Fe2 -38.45(2) . . . . no
Fe5 As2 Fe4 Fe2 92.40(2) . . . . no
Fe6 As2 Fe4 Fe2 24.19(3) . . . . no
Fe6 As2 Fe5 As1 86.93(2) . . . . no
Fe6 As2 Fe5 C12 -3.0(2) . . . . no
C17 As2 Fe5 C12 115.8(2) . . . . no
Fe5 As2 Fe4 Fe3 130.86(2) . . . . no
C17 As2 Fe6 Te1 152.78(12) . . . . no
Fe4 As2 Fe6 Fe3 -60.10(2) . . . . no
Fe3 As2 Fe5 As1 18.72(3) . . . . no
C17 As2 Fe5 Fe6 118.82(13) . . . . no
Fe3 As2 Fe6 Te1 36.54(2) . . . . no
Fe4 As2 Fe6 Te1 -23.56(3) . . . . no
Fe5 As2 Fe6 Te1 -89.97(2) . . . . no
Fe4 As2 Fe5 As1 -39.79(2) . . . . no
Fe3 As2 Fe5 C10 109.25(14) . . . . no
Fe4 As2 Fe5 C10 50.74(14) . . . . no
C3 Fe1 Fe2 Fe4 -98.29(12) . . . . no
Te1 Fe1 Fe2 As1 102.12(2) . . . . no
C3 Fe1 Fe2 C4 94.04(16) . . . . no
C3 Fe1 Fe2 Fe3 -162.65(12) . . . . no
C3 Fe1 Fe2 As1 -84.15(12) . . . . no
Te1 Fe1 Fe2 Fe4 87.98(2) . . . . no
Te1 Fe1 Fe2 C4 -79.69(11) . . . . no
Te1 Fe1 Fe2 C5 -171.34(12) . . . . no
C3 Fe1 Fe2 C5 2.39(16) . . . . no
C2 Fe1 Fe2 Fe3 105.17(11) . . . . no
C2 Fe1 Fe2 Fe4 169.53(11) . . . . no
C1 Fe1 Fe2 Fe3 -30.7(2) . . . . no
C1 Fe1 Fe2 Fe4 33.7(2) . . . . no
C1 Fe1 Fe2 C4 -134.0(3) . . . . no
C1 Fe1 Fe2 C5 134.4(3) . . . . no
C2 Fe1 Fe2 Te1 81.55(11) . . . . no
C2 Fe1 Fe2 As1 -176.33(11) . . . . no
As1 Fe1 Fe2 Te1 -102.12(2) . . . . no
As1 Fe1 Fe2 Fe3 -78.50(2) . . . . no
Te1 Fe1 Fe2 Fe3 23.62(2) . . . . no
C3 Fe1 Fe2 Te1 173.73(12) . . . . no
C2 Fe1 Fe2 C5 -89.79(16) . . . . no
C1 Fe1 Fe2 Te1 -54.3(2) . . . . no
C1 Fe1 Fe2 As1 47.8(2) . . . . no
As1 Fe1 Fe2 C4 178.19(11) . . . . no
As1 Fe1 Fe2 C5 86.54(11) . . . . no
As1 Fe1 Fe2 Fe4 -14.14(2) . . . . no
C2 Fe1 Fe2 C4 1.87(16) . . . . no
C4 Fe2 Fe4 Te2 -17.3(2) . . . . no
C4 Fe2 Fe4 As1 166.7(2) . . . . no
Fe1 Fe2 Fe4 Fe3 -104.03(2) . . . . no
Fe3 Fe2 Fe4 C8 -161.55(11) . . . . no
Fe1 Fe2 Fe4 As2 -69.01(3) . . . . no
Te2 Fe2 Fe3 C7 96.53(13) . . . . no
As1 Fe2 Fe3 Te1 -75.29(2) . . . . no
Fe3 Fe2 Fe4 C9 -68.3(2) . . . . no
Fe1 Fe2 Fe4 As1 13.54(2) . . . . no
C4 Fe2 Fe4 Fe5 136.4(2) . . . . no
C4 Fe2 Fe4 C8 -112.4(3) . . . . no
Fe1 Fe2 Fe4 Fe5 -16.80(2) . . . . no
Fe1 Fe2 Fe4 C8 94.43(11) . . . . no
Fe1 Fe2 Fe4 C9 -172.4(2) . . . . no
Fe3 Fe2 Fe4 Te2 -66.39(2) . . . . no
Fe3 Fe2 Fe4 As1 117.57(2) . . . . no
Fe3 Fe2 Fe4 As2 35.02(2) . . . . no
Fe3 Fe2 Fe4 Fe5 87.23(2) . . . . no
C5 Fe2 Fe4 Fe3 162.08(12) . . . . no
C5 Fe2 Fe4 Fe5 -110.69(12) . . . . no
C5 Fe2 Fe4 C8 0.54(16) . . . . no
C5 Fe2 Fe4 C9 93.7(3) . . . . no
C4 Fe2 Fe4 As2 84.1(2) . . . . no
C4 Fe2 Fe4 Fe3 49.1(2) . . . . no
Fe1 Fe2 Fe4 Te2 -170.42(2) . . . . no
Te1 Fe2 Fe3 Te2 -168.96(2) . . . . no
Te1 Fe2 Fe3 As2 89.00(2) . . . . no
Te1 Fe2 Fe3 Fe4 123.80(2) . . . . no
Te1 Fe2 Fe3 Fe6 37.80(2) . . . . no
Te1 Fe2 Fe3 C6 -171.5(3) . . . . no
Te1 Fe2 Fe3 C7 -72.43(13) . . . . no
Te2 Fe2 Fe3 Te1 168.96(2) . . . . no
Te2 Fe2 Fe3 As2 -102.04(2) . . . . no
Te2 Fe2 Fe3 Fe4 -67.24(2) . . . . no
Te2 Fe2 Fe3 Fe6 -153.25(2) . . . . no
Te2 Fe2 Fe3 C6 -2.6(3) . . . . no
C5 Fe2 Fe3 C6 21.4(4) . . . . no
C5 Fe2 Fe3 C7 120.5(3) . . . . no
As1 Fe2 Fe3 Te2 115.75(2) . . . . no
As1 Fe2 Fe3 As2 13.70(2) . . . . no
As1 Fe2 Fe3 Fe4 48.51(2) . . . . no
As1 Fe2 Fe3 Fe6 -37.50(2) . . . . no
As1 Fe2 Fe3 C6 113.2(3) . . . . no
As1 Fe2 Fe3 C7 -147.72(13) . . . . no
Fe1 Fe2 Fe3 Te1 -22.80(2) . . . . no
C4 Fe2 Fe4 C9 -19.2(3) . . . . no
C5 Fe2 Fe4 Te2 95.69(12) . . . . no
C5 Fe2 Fe4 As1 -80.35(12) . . . . no
C5 Fe2 Fe4 As2 -162.90(12) . . . . no
Te2 Fe2 Fe4 C9 -2.0(2) . . . . no
As1 Fe2 Fe4 Te2 176.05(2) . . . . no
As1 Fe2 Fe4 As2 -82.55(2) . . . . no
As1 Fe2 Fe4 Fe3 -117.57(2) . . . . no
As1 Fe2 Fe4 Fe5 -30.33(2) . . . . no
As1 Fe2 Fe4 C8 80.89(11) . . . . no
As1 Fe2 Fe4 C9 174.1(2) . . . . no
Fe4 Fe2 Fe3 C6 64.7(3) . . . . no
Fe4 Fe2 Fe3 C7 163.78(13) . . . . no
C4 Fe2 Fe3 Te1 77.39(11) . . . . no
C4 Fe2 Fe3 Te2 -91.56(11) . . . . no
C4 Fe2 Fe3 As2 166.39(11) . . . . no
C4 Fe2 Fe3 Fe4 -158.81(11) . . . . no
C4 Fe2 Fe3 Fe6 115.19(11) . . . . no
C4 Fe2 Fe3 C6 -94.1(3) . . . . no
C4 Fe2 Fe3 C7 4.97(17) . . . . no
C5 Fe2 Fe3 Te1 -167.1(3) . . . . no
C5 Fe2 Fe3 Te2 24.0(3) . . . . no
C5 Fe2 Fe3 As2 -78.1(3) . . . . no
C5 Fe2 Fe3 Fe4 -43.3(3) . . . . no
C5 Fe2 Fe3 Fe6 -129.3(3) . . . . no
Te1 Fe2 Fe4 Te2 -112.89(2) . . . . no
Te1 Fe2 Fe4 As1 71.07(2) . . . . no
Te1 Fe2 Fe4 As2 -11.48(2) . . . . no
Te1 Fe2 Fe4 Fe3 -46.50(2) . . . . no
Te1 Fe2 Fe4 Fe5 40.74(2) . . . . no
Te1 Fe2 Fe4 C8 151.96(11) . . . . no
Te1 Fe2 Fe4 C9 -114.8(2) . . . . no
Fe1 Fe2 Fe3 Te2 168.24(3) . . . . no
Fe1 Fe2 Fe3 As2 66.20(3) . . . . no
Fe1 Fe2 Fe3 Fe4 101.00(3) . . . . no
Fe1 Fe2 Fe3 Fe6 15.00(3) . . . . no
Fe1 Fe2 Fe3 C6 165.7(2) . . . . no
Fe1 Fe2 Fe3 C7 -95.23(13) . . . . no
Fe4 Fe2 Fe3 Te1 -123.80(2) . . . . no
Fe4 Fe2 Fe3 Te2 67.24(2) . . . . no
Fe4 Fe2 Fe3 As2 -34.80(2) . . . . no
Fe4 Fe2 Fe3 Fe6 -86.00(2) . . . . no
Te2 Fe2 Fe4 As2 101.41(2) . . . . no
Te2 Fe2 Fe4 Fe3 66.39(2) . . . . no
Te2 Fe2 Fe4 Fe5 153.62(2) . . . . no
Te2 Fe2 Fe4 C8 -95.16(11) . . . . no
Te2 Fe2 Fe4 As1 -176.05(2) . . . . no
Te1 Fe3 Fe6 As2 136.25(2) . . . . no
Te1 Fe3 Fe6 Fe5 98.09(2) . . . . no
C7 Fe3 Fe4 Fe2 -38.0(3) . . . . no
C7 Fe3 Fe4 Fe5 -137.9(3) . . . . no
C7 Fe3 Fe4 C8 0.8(4) . . . . no
C7 Fe3 Fe4 C9 115.3(3) . . . . no
Te2 Fe3 Fe6 Fe5 21.20(4) . . . . no
Te2 Fe3 Fe6 C13 111.05(13) . . . . no
Te2 Fe3 Fe6 C14 -65.61(18) . . . . no
Te2 Fe3 Fe6 C15 -165.22(11) . . . . no
As2 Fe3 Fe6 Te1 -136.25(2) . . . . no
As2 Fe3 Fe6 Fe5 -38.16(2) . . . . no
As2 Fe3 Fe6 C13 51.68(13) . . . . no
As2 Fe3 Fe6 C14 -124.97(18) . . . . no
As2 Fe3 Fe6 C15 135.42(11) . . . . no
Fe2 Fe3 Fe6 Te1 -38.71(2) . . . . no
Te1 Fe3 Fe6 C13 -172.06(13) . . . . no
Te1 Fe3 Fe6 C14 11.28(18) . . . . no
Te1 Fe3 Fe6 C15 -88.32(11) . . . . no
Te2 Fe3 Fe6 Te1 -76.89(3) . . . . no
Te2 Fe3 Fe6 As2 59.36(4) . . . . no
C6 Fe3 Fe4 Fe5 107.04(12) . . . . no
C6 Fe3 Fe4 C8 -114.2(2) . . . . no
C6 Fe3 Fe4 C9 0.22(17) . . . . no
C7 Fe3 Fe4 Te2 27.6(3) . . . . no
C7 Fe3 Fe4 As1 -85.0(3) . . . . no
C7 Fe3 Fe4 As2 -174.1(3) . . . . no
Fe4 Fe3 Fe6 C14 -86.46(18) . . . . no
Fe4 Fe3 Fe6 C15 173.93(11) . . . . no
C6 Fe3 Fe6 Te1 155.56(13) . . . . no
C6 Fe3 Fe6 As2 -68.19(13) . . . . no
C6 Fe3 Fe6 Fe5 -106.35(13) . . . . no
C6 Fe3 Fe6 C13 -16.51(18) . . . . no
C6 Fe3 Fe6 C14 166.8(2) . . . . no
C6 Fe3 Fe6 C15 67.23(17) . . . . no
C7 Fe3 Fe6 Te1 63.68(14) . . . . no
C7 Fe3 Fe6 As2 -160.06(14) . . . . no
C7 Fe3 Fe6 Fe5 161.78(14) . . . . no
C7 Fe3 Fe6 C13 -108.38(19) . . . . no
C7 Fe3 Fe6 C14 75.0(2) . . . . no
C7 Fe3 Fe6 C15 -24.64(18) . . . . no
Fe2 Fe3 Fe4 Fe5 -99.91(2) . . . . no
Fe2 Fe3 Fe4 C8 38.9(2) . . . . no
Fe2 Fe3 Fe4 C9 153.28(12) . . . . no
Fe6 Fe3 Fe4 Te2 165.17(2) . . . . no
Fe6 Fe3 Fe4 As1 52.59(2) . . . . no
Fe6 Fe3 Fe4 As2 -36.52(2) . . . . no
Fe6 Fe3 Fe4 Fe2 99.55(2) . . . . no
Fe6 Fe3 Fe4 Fe5 -0.36(2) . . . . no
Fe2 Fe3 Fe6 As2 97.54(2) . . . . no
Fe2 Fe3 Fe6 Fe5 59.38(2) . . . . no
Fe2 Fe3 Fe6 C13 149.23(13) . . . . no
Fe2 Fe3 Fe6 C14 -27.43(18) . . . . no
Fe2 Fe3 Fe6 C15 -127.04(11) . . . . no
Fe4 Fe3 Fe6 Te1 -97.74(2) . . . . no
Fe4 Fe3 Fe6 As2 38.51(2) . . . . no
Fe4 Fe3 Fe6 Fe5 0.35(2) . . . . no
Fe4 Fe3 Fe6 C13 90.19(13) . . . . no
Te1 Fe3 Fe4 C9 -162.20(12) . . . . no
Te2 Fe3 Fe4 As1 -112.58(2) . . . . no
Te2 Fe3 Fe4 As2 158.32(2) . . . . no
Te2 Fe3 Fe4 Fe2 -65.62(2) . . . . no
Te2 Fe3 Fe4 Fe5 -165.52(2) . . . . no
Te2 Fe3 Fe4 C8 -26.8(2) . . . . no
Te2 Fe3 Fe4 C9 87.66(12) . . . . no
As2 Fe3 Fe4 Te2 -158.32(2) . . . . no
As2 Fe3 Fe4 As1 89.11(2) . . . . no
As2 Fe3 Fe4 Fe2 136.06(2) . . . . no
As2 Fe3 Fe4 Fe5 36.16(2) . . . . no
As2 Fe3 Fe4 C8 174.9(2) . . . . no
As2 Fe3 Fe4 C9 -70.66(12) . . . . no
Fe2 Fe3 Fe4 Te2 65.62(2) . . . . no
Fe2 Fe3 Fe4 As1 -46.96(2) . . . . no
Fe2 Fe3 Fe4 As2 -136.06(2) . . . . no
Fe6 Fe3 Fe4 C9 -107.17(12) . . . . no
C6 Fe3 Fe4 Te2 -87.44(12) . . . . no
C6 Fe3 Fe4 As1 159.98(12) . . . . no
C6 Fe3 Fe4 As2 70.88(12) . . . . no
C6 Fe3 Fe4 Fe2 -153.06(13) . . . . no
Te1 Fe3 Fe4 Fe2 44.53(2) . . . . no
Fe6 Fe3 Fe4 C8 138.4(2) . . . . no
Te1 Fe3 Fe4 C8 83.4(2) . . . . no
Te1 Fe3 Fe4 Te2 110.14(2) . . . . no
Te1 Fe3 Fe4 As1 -2.44(2) . . . . no
Te1 Fe3 Fe4 Fe5 -55.38(2) . . . . no
Te1 Fe3 Fe4 As2 -91.54(2) . . . . no
C9 Fe4 Fe5 Fe6 107.95(12) . . . . no
C9 Fe4 Fe5 C10 -64.62(18) . . . . no
C9 Fe4 Fe5 As2 69.97(12) . . . . no
Fe2 Fe4 Fe5 Fe6 -60.56(2) . . . . no
Fe2 Fe4 Fe5 C10 126.87(14) . . . . no
C9 Fe4 Fe5 As1 -160.07(12) . . . . no
C9 Fe4 Fe5 C11 17.45(18) . . . . no
C9 Fe4 Fe5 C12 -157.3(2) . . . . no
Fe2 Fe4 Fe5 C11 -151.06(13) . . . . no
Fe3 Fe4 Fe5 Fe6 0.35(2) . . . . no
Fe3 Fe4 Fe5 C10 -172.22(14) . . . . no
Fe3 Fe4 Fe5 C11 -90.15(14) . . . . no
Fe3 Fe4 Fe5 C12 95.1(2) . . . . no
Fe2 Fe4 Fe5 C12 34.2(2) . . . . no
Fe3 Fe4 Fe5 As1 92.33(2) . . . . no
Fe3 Fe4 Fe5 As2 -37.63(2) . . . . no
C8 Fe4 Fe5 C10 28.46(18) . . . . no
C8 Fe4 Fe5 C11 110.53(18) . . . . no
C8 Fe4 Fe5 C12 -64.2(2) . . . . no
Te2 Fe4 Fe5 As1 71.13(4) . . . . no
Te2 Fe4 Fe5 As2 -58.84(4) . . . . no
Te2 Fe4 Fe5 Fe6 -20.85(4) . . . . no
Te2 Fe4 Fe5 C10 166.58(14) . . . . no
Te2 Fe4 Fe5 C11 -111.35(14) . . . . no
Te2 Fe4 Fe5 C12 73.9(2) . . . . no
As1 Fe4 Fe5 As2 -129.97(2) . . . . no
As1 Fe4 Fe5 Fe6 -91.98(2) . . . . no
As1 Fe4 Fe5 C10 95.45(14) . . . . no
C8 Fe4 Fe5 As1 -66.99(12) . . . . no
C8 Fe4 Fe5 As2 163.05(12) . . . . no
C8 Fe4 Fe5 Fe6 -158.97(12) . . . . no
As2 Fe4 Fe5 C11 -52.52(13) . . . . no
As2 Fe4 Fe5 C12 132.8(2) . . . . no
Fe2 Fe4 Fe5 As1 31.42(2) . . . . no
Fe2 Fe4 Fe5 As2 -98.55(2) . . . . no
As1 Fe4 Fe5 C12 2.8(2) . . . . no
As2 Fe4 Fe5 As1 129.97(2) . . . . no
As1 Fe4 Fe5 C11 177.52(14) . . . . no
As2 Fe4 Fe5 C10 -134.58(14) . . . . no
As2 Fe4 Fe5 Fe6 37.99(2) . . . . no
As1 Fe5 Fe6 As2 -95.83(2) . . . . no
As1 Fe5 Fe6 Te1 1.20(2) . . . . no
As2 Fe5 Fe6 C13 -82.78(11) . . . . no
As2 Fe5 Fe6 C14 -177.35(11) . . . . no
As1 Fe5 Fe6 Fe3 -56.58(2) . . . . no
As1 Fe5 Fe6 C13 -178.62(11) . . . . no
As1 Fe5 Fe6 C14 86.82(11) . . . . no
As2 Fe5 Fe6 Te1 97.03(2) . . . . no
As2 Fe5 Fe6 Fe3 39.25(2) . . . . no
C11 Fe5 Fe6 Te1 -179.51(11) . . . . no
C11 Fe5 Fe6 As2 83.46(11) . . . . no
C11 Fe5 Fe6 Fe3 122.72(11) . . . . no
C11 Fe5 Fe6 C13 0.68(15) . . . . no
C11 Fe5 Fe6 C14 -93.89(15) . . . . no
C12 Fe5 Fe6 Te1 -84.76(13) . . . . no
C12 Fe5 Fe6 As2 178.21(13) . . . . no
C12 Fe5 Fe6 Fe3 -142.53(13) . . . . no
C12 Fe5 Fe6 C13 95.43(17) . . . . no
C12 Fe5 Fe6 C14 0.86(16) . . . . no
Fe4 Fe5 Fe6 Te1 57.44(2) . . . . no
Fe4 Fe5 Fe6 As2 -39.59(2) . . . . no
Fe4 Fe5 Fe6 Fe3 -0.34(2) . . . . no
Fe4 Fe5 Fe6 C13 -122.37(11) . . . . no
Fe4 Fe5 Fe6 C14 143.06(11) . . . . no
